data_4023355
loop_
_publ_author_name
'Christopher J. Hayes'
'Alexandra E. Sherlock'
'Martin P. Green'
'Claire Wilson'
'Alexander J. Blake'
'Matthew D. Selby'
'Jeremy C. Prodger'

_publ_section_title
;
 Enantioselective Total Syntheses of Omuralide, 7-epi-Omuralide,
 and (+)-Lactacystin
;
_journal_name_full 'Journal of Organic Chemistry'
_journal_page_first 2041
_journal_page_last 2051
_journal_paper_doi 10.1021/jo7027695
_journal_volume 73
_journal_year 2008
_chemical_absolute_configuration rmad
_chemical_formula_moiety 'C17 H23 N O5'
_chemical_formula_sum 'C17 H23 N O5'
_chemical_formula_weight 321.36
_chemical_name_systematic
; 
 ? 
;
_space_group_IT_number 19
_symmetry_cell_setting orthorhombic
_symmetry_space_group_name_Hall 'P 2ac 2ab'
_symmetry_space_group_name_H-M 'P 21 21 21'
_atom_sites_solution_hydrogens
;
N-H and O-H from delta-F; 
methyl H atoms from delta-F; 
others placed geometrically
;
_atom_sites_solution_primary direct
_atom_sites_solution_secondary difmap
_audit_creation_method 'enCIFer editing of SHELXL97 CIF output'
_cell_angle_alpha 90.00
_cell_angle_beta 90.00
_cell_angle_gamma 90.00
_cell_formula_units_Z 4
_cell_length_a 6.0582(3)
_cell_length_b 13.2390(6)
_cell_length_c 20.3127(9)
_cell_measurement_reflns_used 13358
_cell_measurement_temperature 130(2)
_cell_measurement_theta_max 71.01
_cell_measurement_theta_min 3.34
_cell_volume 1629.17(13)
_computing_cell_refinement 'CrysAlis, Oxford Diffraction Ltd.'
_computing_data_collection 'CrysAlis, Oxford Diffraction Ltd.'
_computing_data_reduction 'CrysAlis, Oxford Diffraction Ltd.'
_computing_publication_material 'enCIFer (Allen et al., 2004; PLATON (Spek, 2003)'
_computing_structure_refinement 'SHELXL97 (Sheldrick, 1997)'
_computing_structure_solution 'SHELXS97 (Sheldrick, 1990)'
_diffrn_ambient_temperature 130(2)
_diffrn_measured_fraction_theta_full 0.996
_diffrn_measured_fraction_theta_max 0.996
_diffrn_measurement_device_type 'Oxford Diffraction PX Ultra CCD diffractometer'
_diffrn_measurement_method \w
_diffrn_radiation_monochromator graphite
_diffrn_radiation_source 'Enhance Ultra (Cu) X-ray Source'
_diffrn_radiation_type CuK\a
_diffrn_radiation_wavelength 1.5418
_diffrn_reflns_av_R_equivalents 0.018
_diffrn_reflns_av_sigmaI/netI 0.010
_diffrn_reflns_limit_h_max 7
_diffrn_reflns_limit_h_min -7
_diffrn_reflns_limit_k_max 16
_diffrn_reflns_limit_k_min -16
_diffrn_reflns_limit_l_max 24
_diffrn_reflns_limit_l_min -24
_diffrn_reflns_number 16259
_diffrn_reflns_theta_full 70.92
_diffrn_reflns_theta_max 70.92
_diffrn_reflns_theta_min 3.99
_diffrn_standards_number 0
_exptl_absorpt_coefficient_mu 0.795
_exptl_absorpt_correction_T_max 1.0
_exptl_absorpt_correction_T_min 0.93
_exptl_absorpt_correction_type multi-scan
_exptl_absorpt_process_details
;
CrysAlis, Oxford Diffraction Ltd.; Empirical absorption correction 
using spherical harmonics, implemented in SCALE3 ABSPACK scaling algorithm.
;
_exptl_crystal_colour colourless
_exptl_crystal_density_diffrn 1.310
_exptl_crystal_description column
_exptl_crystal_F_000 688
_exptl_crystal_size_max 0.20
_exptl_crystal_size_mid 0.16
_exptl_crystal_size_min 0.12
_refine_diff_density_max 0.24
_refine_diff_density_min -0.14
_refine_diff_density_rms 0.03
_refine_ls_abs_structure_details 'Flack, H. D. (1983), Acta Cryst. A39, 876--881'
_refine_ls_abs_structure_Flack 0.05(13)
_refine_ls_extinction_coef 0.0028(3)
_refine_ls_extinction_expression Fc^*^=kFc[1+0.001xFc^2^\l^3^/sin(2\q)]^-1/4^
_refine_ls_extinction_method SHELXL
_refine_ls_goodness_of_fit_ref 1.05
_refine_ls_hydrogen_treatment
;
N-H and O-H refined freely;
methyl H atoms as part of rigid rotating group;
others as part of a riding model
;
_refine_ls_matrix_type full
_refine_ls_number_parameters 239
_refine_ls_number_reflns 3115
_refine_ls_number_restraints 1
_refine_ls_restrained_S_all 1.05
_refine_ls_R_factor_all 0.0274
_refine_ls_R_factor_gt 0.0265
_refine_ls_shift/su_max 0.001
_refine_ls_shift/su_mean 0.000
_refine_ls_structure_factor_coef Fsqd
_refine_ls_weighting_details 'calc w=1/[\s^2^(Fo^2^)+(0.038P)^2^+0.390P] where P=(Fo^2^+2Fc^2^)/3'
_refine_ls_weighting_scheme calc
_refine_ls_wR_factor_gt 0.0684
_refine_ls_wR_factor_ref 0.0689
_reflns_number_gt 3010
_reflns_number_total 3115
_reflns_threshold_expression I>2\s(I)
_cod_data_source_file jo7027695-File002.cif
_cod_data_source_block FUREST_Cu
_cod_database_code 4023355

loop_
_symmetry_equiv_pos_as_xyz
'x, y, z'
'-x+1/2, -y, z+1/2'
'x+1/2, -y+1/2, -z'
'-x, y+1/2, -z+1/2'

loop_
_atom_site_label
_atom_site_type_symbol
_atom_site_fract_x
_atom_site_fract_y
_atom_site_fract_z
_atom_site_U_iso_or_equiv
_atom_site_adp_type
_atom_site_occupancy
_atom_site_symmetry_multiplicity
_atom_site_calc_flag
_atom_site_refinement_flags
_atom_site_disorder_assembly
_atom_site_disorder_group
N1 N -0.00915(18) -0.04481(8) 0.92108(5) 0.0196(2) Uani 1 1 d D . .
H1N H -0.1496(16) -0.0363(12) 0.9267(8) 0.024(4) Uiso 1 1 d D . .
O2 O 0.01363(17) -0.21238(7) 0.94875(5) 0.0326(2) Uani 1 1 d . . .
C2 C 0.0990(2) -0.13186(10) 0.93290(6) 0.0218(3) Uani 1 1 d . . .
O3 O 0.44156(18) -0.09918(7) 0.98809(5) 0.0290(2) Uani 1 1 d . . .
H3O H 0.4571 -0.1556 1.0064 0.045(5) Uiso 1 1 calc R . .
C3 C 0.3485(2) -0.11305(9) 0.92435(7) 0.0222(3) Uani 1 1 d . . .
C3A C 0.4630(2) -0.19736(10) 0.88709(8) 0.0312(3) Uani 1 1 d . . .
H3A1 H 0.6184 -0.1796 0.8803 0.047(6) Uiso 1 1 calc R . .
H3A2 H 0.3910 -0.2069 0.8443 0.042(5) Uiso 1 1 calc R . .
H3A3 H 0.4536 -0.2601 0.9126 0.038(5) Uiso 1 1 calc R . .
O4 O 0.54476(16) 0.04657(7) 0.90201(5) 0.0262(2) Uani 1 1 d . . .
H4O H 0.5084 0.1016 0.9195 0.043(5) Uiso 1 1 calc R . .
C4 C 0.3527(2) -0.01059(9) 0.88790(6) 0.0199(3) Uani 1 1 d . . .
H4 H 0.3520 -0.0249 0.8396 0.025(4) Uiso 1 1 calc R . .
C5 C 0.1315(2) 0.04175(9) 0.90516(6) 0.0177(3) Uani 1 1 d . . .
C6 C 0.0352(2) 0.10878(9) 0.84964(6) 0.0184(2) Uani 1 1 d . . .
H6 H -0.1164 0.1304 0.8631 0.011(3) Uiso 1 1 calc R . .
C1' C 0.0226(2) 0.06791(9) 0.77895(6) 0.0225(3) Uani 1 1 d . . .
H1' H 0.1765 0.0552 0.7632 0.023(4) Uiso 1 1 calc R . .
C1A' C -0.1080(2) -0.03061(11) 0.77297(7) 0.0282(3) Uani 1 1 d . . .
H1A1 H -0.1088 -0.0528 0.7269 0.043(5) Uiso 1 1 calc R . .
H1A2 H -0.2600 -0.0195 0.7878 0.038(5) Uiso 1 1 calc R . .
H1A3 H -0.0388 -0.0827 0.8004 0.044(5) Uiso 1 1 calc R . .
C2' C -0.0817(3) 0.14840(12) 0.73457(7) 0.0397(4) Uani 1 1 d . . .
H2'A H -0.0898 0.1230 0.6893 0.037(5) Uiso 1 1 calc R . .
H2'B H 0.0086 0.2098 0.7356 0.059(6) Uiso 1 1 calc R . .
H2'C H -0.2307 0.1639 0.7504 0.061(7) Uiso 1 1 calc R . .
O7 O 0.17254(15) 0.19789(6) 0.84545(4) 0.01937(19) Uani 1 1 d . . .
C8 C 0.1753(2) 0.25489(9) 0.90388(6) 0.0188(3) Uani 1 1 d . . .
H8 H 0.0213 0.2735 0.9168 0.014(3) Uiso 1 1 calc R . .
O9 O 0.27737(15) 0.19753(6) 0.95528(4) 0.0200(2) Uani 1 1 d . . .
C10 C 0.1481(2) 0.10796(9) 0.96729(6) 0.0202(3) Uani 1 1 d . . .
H10A H -0.0020 0.1277 0.9816 0.018(4) Uiso 1 1 calc R . .
H10B H 0.2167 0.0684 1.0032 0.025(4) Uiso 1 1 calc R . .
C1P C 0.3095(2) 0.34862(9) 0.89265(6) 0.0195(3) Uani 1 1 d . . .
C2P C 0.2359(2) 0.44084(9) 0.91757(6) 0.0210(3) Uani 1 1 d . . .
H2P H 0.0989 0.4443 0.9402 0.022(4) Uiso 1 1 calc R . .
C3P C 0.3617(2) 0.52743(10) 0.90950(6) 0.0251(3) Uani 1 1 d . . .
H3P H 0.3111 0.5900 0.9267 0.026(4) Uiso 1 1 calc R . .
C4P C 0.5621(3) 0.52261(10) 0.87609(7) 0.0277(3) Uani 1 1 d . . .
H4P H 0.6487 0.5818 0.8705 0.032(4) Uiso 1 1 calc R . .
C5P C 0.6350(2) 0.43067(11) 0.85093(7) 0.0277(3) Uani 1 1 d . . .
H5P H 0.7715 0.4274 0.8280 0.034(4) Uiso 1 1 calc R . .
C6P C 0.5100(2) 0.34379(10) 0.85904(6) 0.0238(3) Uani 1 1 d . . .
H6P H 0.5607 0.2813 0.8418 0.029(4) Uiso 1 1 calc R . .

loop_
_atom_site_aniso_label
_atom_site_aniso_U_11
_atom_site_aniso_U_22
_atom_site_aniso_U_33
_atom_site_aniso_U_23
_atom_site_aniso_U_13
_atom_site_aniso_U_12
N1 0.0162(5) 0.0176(5) 0.0250(5) 0.0029(4) 0.0007(4) -0.0016(4)
O2 0.0296(5) 0.0208(5) 0.0473(6) 0.0115(4) -0.0032(5) -0.0054(4)
C2 0.0231(7) 0.0184(6) 0.0238(6) 0.0024(5) -0.0023(5) -0.0025(5)
O3 0.0348(5) 0.0180(4) 0.0341(5) 0.0049(4) -0.0147(4) -0.0006(4)
C3 0.0210(6) 0.0162(6) 0.0293(7) 0.0009(5) -0.0025(6) -0.0012(5)
C3A 0.0252(7) 0.0176(6) 0.0507(9) -0.0053(6) -0.0007(7) -0.0002(6)
O4 0.0169(4) 0.0188(4) 0.0429(6) 0.0006(4) 0.0002(4) -0.0024(4)
C4 0.0168(6) 0.0177(6) 0.0252(6) 0.0001(5) -0.0003(5) -0.0007(5)
C5 0.0178(6) 0.0149(5) 0.0202(6) 0.0020(5) 0.0000(5) -0.0015(5)
C6 0.0194(6) 0.0139(5) 0.0218(6) -0.0001(5) -0.0006(5) -0.0010(5)
C1' 0.0258(6) 0.0219(6) 0.0197(6) -0.0017(5) -0.0006(5) -0.0023(5)
C1A' 0.0328(8) 0.0282(7) 0.0234(6) -0.0067(6) -0.0004(6) -0.0075(6)
C2' 0.0624(11) 0.0293(8) 0.0275(7) 0.0006(6) -0.0169(7) -0.0006(8)
O7 0.0243(4) 0.0161(4) 0.0177(4) -0.0006(3) -0.0009(3) -0.0041(4)
C8 0.0218(6) 0.0166(5) 0.0178(6) -0.0005(5) -0.0006(5) 0.0010(5)
O9 0.0242(4) 0.0174(4) 0.0185(4) 0.0011(3) -0.0024(3) -0.0030(4)
C10 0.0233(6) 0.0173(6) 0.0200(6) 0.0018(5) 0.0011(5) -0.0014(5)
C1P 0.0230(6) 0.0179(6) 0.0177(5) 0.0007(5) -0.0036(5) 0.0000(5)
C2P 0.0238(6) 0.0199(6) 0.0192(6) -0.0001(5) -0.0017(5) 0.0007(5)
C3P 0.0327(7) 0.0170(6) 0.0256(6) 0.0004(5) -0.0045(6) -0.0007(6)
C4P 0.0328(7) 0.0207(6) 0.0297(7) 0.0060(5) -0.0026(6) -0.0088(6)
C5P 0.0249(7) 0.0301(7) 0.0282(7) 0.0054(6) 0.0022(6) -0.0027(6)
C6P 0.0252(7) 0.0209(6) 0.0253(6) 0.0004(5) 0.0008(5) 0.0017(5)

loop_
_atom_type_symbol
_atom_type_description
_atom_type_scat_dispersion_real
_atom_type_scat_dispersion_imag
_atom_type_scat_source
C C 0.0181 0.0091 'International Tables Vol C Tables 4.2.6.8 and 6.1.1.4'
H H 0.0000 0.0000 'International Tables Vol C Tables 4.2.6.8 and 6.1.1.4'
N N 0.0311 0.0180 'International Tables Vol C Tables 4.2.6.8 and 6.1.1.4'
O O 0.0492 0.0322 'International Tables Vol C Tables 4.2.6.8 and 6.1.1.4'

loop_
_geom_angle_atom_site_label_1
_geom_angle_atom_site_label_2
_geom_angle_atom_site_label_3
_geom_angle
_geom_angle_site_symmetry_1
_geom_angle_site_symmetry_3
_geom_angle_publ_flag
C2 N1 C5 115.21(10) . . ?
C2 N1 H1N 124.4(11) . . ?
C5 N1 H1N 120.0(11) . . ?
O2 C2 N1 125.77(12) . . ?
O2 C2 C3 125.65(12) . . ?
N1 C2 C3 108.57(11) . . ?
C3 O3 H3O 109.5 . . ?
O3 C3 C3A 111.58(11) . . ?
O3 C3 C2 107.84(11) . . ?
C3A C3 C2 112.68(11) . . ?
O3 C3 C4 108.42(10) . . ?
C3A C3 C4 113.55(11) . . ?
C2 C3 C4 102.22(10) . . ?
C3 C3A H3A1 109.5 . . ?
C3 C3A H3A2 109.5 . . ?
H3A1 C3A H3A2 109.5 . . ?
C3 C3A H3A3 109.5 . . ?
H3A1 C3A H3A3 109.5 . . ?
H3A2 C3A H3A3 109.5 . . ?
C4 O4 H4O 109.5 . . ?
O4 C4 C3 112.64(10) . . ?
O4 C4 C5 115.20(10) . . ?
C3 C4 C5 105.67(10) . . ?
O4 C4 H4 107.7 . . ?
C3 C4 H4 107.7 . . ?
C5 C4 H4 107.7 . . ?
N1 C5 C10 107.61(10) . . ?
N1 C5 C4 101.73(10) . . ?
C10 C5 C4 112.56(10) . . ?
N1 C5 C6 112.96(10) . . ?
C10 C5 C6 107.16(10) . . ?
C4 C5 C6 114.66(10) . . ?
O7 C6 C1' 105.12(9) . . ?
O7 C6 C5 107.07(10) . . ?
C1' C6 C5 119.83(10) . . ?
O7 C6 H6 108.1 . . ?
C1' C6 H6 108.1 . . ?
C5 C6 H6 108.1 . . ?
C1A' C1' C2' 109.43(12) . . ?
C1A' C1' C6 113.57(11) . . ?
C2' C1' C6 108.99(11) . . ?
C1A' C1' H1' 108.2 . . ?
C2' C1' H1' 108.2 . . ?
C6 C1' H1' 108.2 . . ?
C1' C1A' H1A1 109.5 . . ?
C1' C1A' H1A2 109.5 . . ?
H1A1 C1A' H1A2 109.5 . . ?
C1' C1A' H1A3 109.5 . . ?
H1A1 C1A' H1A3 109.5 . . ?
H1A2 C1A' H1A3 109.5 . . ?
C1' C2' H2'A 109.5 . . ?
C1' C2' H2'B 109.5 . . ?
H2'A C2' H2'B 109.5 . . ?
C1' C2' H2'C 109.5 . . ?
H2'A C2' H2'C 109.5 . . ?
H2'B C2' H2'C 109.5 . . ?
C8 O7 C6 113.26(9) . . ?
O7 C8 O9 109.63(9) . . ?
O7 C8 C1P 108.77(10) . . ?
O9 C8 C1P 108.38(10) . . ?
O7 C8 H8 110.0 . . ?
O9 C8 H8 110.0 . . ?
C1P C8 H8 110.0 . . ?
C8 O9 C10 108.96(9) . . ?
O9 C10 C5 111.41(10) . . ?
O9 C10 H10A 109.3 . . ?
C5 C10 H10A 109.3 . . ?
O9 C10 H10B 109.3 . . ?
C5 C10 H10B 109.3 . . ?
H10A C10 H10B 108.0 . . ?
C6P C1P C2P 119.74(12) . . ?
C6P C1P C8 120.55(11) . . ?
C2P C1P C8 119.69(11) . . ?
C3P C2P C1P 120.35(12) . . ?
C3P C2P H2P 119.8 . . ?
C1P C2P H2P 119.8 . . ?
C2P C3P C4P 119.93(12) . . ?
C2P C3P H3P 120.0 . . ?
C4P C3P H3P 120.0 . . ?
C5P C4P C3P 119.71(12) . . ?
C5P C4P H4P 120.1 . . ?
C3P C4P H4P 120.1 . . ?
C6P C5P C4P 120.56(13) . . ?
C6P C5P H5P 119.7 . . ?
C4P C5P H5P 119.7 . . ?
C5P C6P C1P 119.71(12) . . ?
C5P C6P H6P 120.1 . . ?
C1P C6P H6P 120.1 . . ?

loop_
_geom_bond_atom_site_label_1
_geom_bond_atom_site_label_2
_geom_bond_distance
_geom_bond_site_symmetry_2
_geom_bond_publ_flag
N1 C2 1.3473(17) . ?
N1 C5 1.4641(16) . ?
N1 H1N 0.866(9) . ?
O2 C2 1.2277(16) . ?
C2 C3 1.5420(18) . ?
O3 C3 1.4239(16) . ?
O3 H3O 0.8400 . ?
C3 C3A 1.5164(18) . ?
C3 C4 1.5456(17) . ?
C3A H3A1 0.9800 . ?
C3A H3A2 0.9800 . ?
C3A H3A3 0.9800 . ?
O4 C4 1.4174(15) . ?
O4 H4O 0.8400 . ?
C4 C5 1.5487(17) . ?
C4 H4 1.0000 . ?
C5 C10 1.5399(16) . ?
C5 C6 1.5490(17) . ?
C6 O7 1.4461(14) . ?
C6 C1' 1.5363(17) . ?
C6 H6 1.0000 . ?
C1' C1A' 1.5305(18) . ?
C1' C2' 1.5323(19) . ?
C1' H1' 1.0000 . ?
C1A' H1A1 0.9800 . ?
C1A' H1A2 0.9800 . ?
C1A' H1A3 0.9800 . ?
C2' H2'A 0.9800 . ?
C2' H2'B 0.9800 . ?
C2' H2'C 0.9800 . ?
O7 C8 1.4064(15) . ?
C8 O9 1.4315(14) . ?
C8 C1P 1.5011(17) . ?
C8 H8 1.0000 . ?
O9 C10 1.4418(15) . ?
C10 H10A 0.9900 . ?
C10 H10B 0.9900 . ?
C1P C6P 1.3946(19) . ?
C1P C2P 1.3950(17) . ?
C2P C3P 1.3860(19) . ?
C2P H2P 0.9500 . ?
C3P C4P 1.392(2) . ?
C3P H3P 0.9500 . ?
C4P C5P 1.392(2) . ?
C4P H4P 0.9500 . ?
C5P C6P 1.3869(19) . ?
C5P H5P 0.9500 . ?
C6P H6P 0.9500 . ?

loop_
_geom_hbond_atom_site_label_D
_geom_hbond_atom_site_label_H
_geom_hbond_atom_site_label_A
_geom_hbond_distance_DH
_geom_hbond_distance_HA
_geom_hbond_distance_DA
_geom_hbond_angle_DHA
_geom_hbond_site_symmetry_A
N1 H1N O4 0.866(9) 2.210(11) 2.9861(14) 149.0(14) 1_455
O3 H3O O2 0.84 2.00 2.8391(13) 176 3_547
O4 H4O O9 0.84 2.02 2.7909(13) 151 .

loop_
_geom_torsion_atom_site_label_1
_geom_torsion_atom_site_label_2
_geom_torsion_atom_site_label_3
_geom_torsion_atom_site_label_4
_geom_torsion
_geom_torsion_site_symmetry_1
_geom_torsion_site_symmetry_2
_geom_torsion_site_symmetry_3
_geom_torsion_site_symmetry_4
_geom_torsion_publ_flag
C5 N1 C2 O2 177.96(13) . . . . ?
C5 N1 C2 C3 -1.10(15) . . . . ?
O2 C2 C3 O3 -79.70(16) . . . . ?
N1 C2 C3 O3 99.35(12) . . . . ?
O2 C2 C3 C3A 43.89(19) . . . . ?
N1 C2 C3 C3A -137.06(12) . . . . ?
O2 C2 C3 C4 166.13(13) . . . . ?
N1 C2 C3 C4 -14.81(14) . . . . ?
O3 C3 C4 O4 37.00(14) . . . . ?
C3A C3 C4 O4 -87.61(14) . . . . ?
C2 C3 C4 O4 150.74(11) . . . . ?
O3 C3 C4 C5 -89.59(12) . . . . ?
C3A C3 C4 C5 145.80(11) . . . . ?
C2 C3 C4 C5 24.14(12) . . . . ?
C2 N1 C5 C10 -102.07(12) . . . . ?
C2 N1 C5 C4 16.43(14) . . . . ?
C2 N1 C5 C6 139.85(11) . . . . ?
O4 C4 C5 N1 -149.63(10) . . . . ?
C3 C4 C5 N1 -24.61(12) . . . . ?
O4 C4 C5 C10 -34.73(14) . . . . ?
C3 C4 C5 C10 90.29(11) . . . . ?
O4 C4 C5 C6 88.11(13) . . . . ?
C3 C4 C5 C6 -146.87(10) . . . . ?
N1 C5 C6 O7 172.06(9) . . . . ?
C10 C5 C6 O7 53.72(12) . . . . ?
C4 C5 C6 O7 -71.99(12) . . . . ?
N1 C5 C6 C1' -68.56(15) . . . . ?
C10 C5 C6 C1' 173.10(11) . . . . ?
C4 C5 C6 C1' 47.39(15) . . . . ?
O7 C6 C1' C1A' 177.22(11) . . . . ?
C5 C6 C1' C1A' 56.86(16) . . . . ?
O7 C6 C1' C2' -60.51(14) . . . . ?
C5 C6 C1' C2' 179.13(12) . . . . ?
C1' C6 O7 C8 170.66(10) . . . . ?
C5 C6 O7 C8 -60.88(12) . . . . ?
C6 O7 C8 O9 65.43(12) . . . . ?
C6 O7 C8 C1P -176.23(9) . . . . ?
O7 C8 O9 C10 -62.30(12) . . . . ?
C1P C8 O9 C10 179.12(9) . . . . ?
C8 O9 C10 C5 59.82(12) . . . . ?
N1 C5 C10 O9 -177.75(10) . . . . ?
C4 C5 C10 O9 70.96(13) . . . . ?
C6 C5 C10 O9 -55.99(13) . . . . ?
O7 C8 C1P C6P -43.57(15) . . . . ?
O9 C8 C1P C6P 75.57(14) . . . . ?
O7 C8 C1P C2P 138.15(12) . . . . ?
O9 C8 C1P C2P -102.72(13) . . . . ?
C6P C1P C2P C3P -0.45(19) . . . . ?
C8 C1P C2P C3P 177.85(11) . . . . ?
C1P C2P C3P C4P 0.29(19) . . . . ?
C2P C3P C4P C5P 0.04(19) . . . . ?
C3P C4P C5P C6P -0.2(2) . . . . ?
C4P C5P C6P C1P 0.1(2) . . . . ?
C2P C1P C6P C5P 0.28(19) . . . . ?
C8 C1P C6P C5P -178.01(12) . . . . ?

loop_
_cod_related_entry_id
_cod_related_entry_database
_cod_related_entry_code
1 ChemSpider 9668309
